data_7017479
loop_
_publ_author_name
'Lemmerer, Andreas'
'Billing, David G.'

_publ_section_title
;
 Synthesis, characterization and phase transitions of the
 inorganic-organic layered perovskite-type hybrids
 [(C(n)H(2n+1)NH3)2PbI4], n = 7, 8, 9 and 10.
;
_journal_issue 4
_journal_name_full 'Dalton transactions (Cambridge, England : 2003)'
_journal_page_first 1146
_journal_page_last 1157
_journal_paper_doi 10.1039/c0dt01805h
_journal_volume 41
_journal_year 2012
_chemical_formula_moiety '2(C9 H22 N), I4 Pb'
_chemical_formula_sum 'C18 H44 I4 N2 Pb'
_chemical_formula_weight 1003.34
_chemical_name_common 'bis(nonylammonium)tetraiodoplumbate(ii) PHASE II'
_chemical_name_systematic
;
bis(nonylammonium)tetraiodoplumbate(II) PHASE II
;
_space_group_IT_number 61
_symmetry_cell_setting orthorhombic
_symmetry_space_group_name_Hall '-P 2ac 2ab'
_symmetry_space_group_name_H-M 'P b c a'
_atom_sites_solution_hydrogens geom
_atom_sites_solution_primary direct
_atom_sites_solution_secondary difmap
_audit_conform_dict_location ftp://ftp.iucr.org/pub/cif_core.dic
_audit_conform_dict_name cif_core.dic
_audit_conform_dict_version 2.3
_audit_creation_date 2008-06-20T14:34:21-00:00
_audit_creation_method 'WinGX routine CIF_UPDATE'
_cell_angle_alpha 90
_cell_angle_beta 90
_cell_angle_gamma 90
_cell_formula_units_Z 4
_cell_length_a 9.0232(2)
_cell_length_b 8.7054(2)
_cell_length_c 39.7578(9)
_cell_measurement_reflns_used 4798
_cell_measurement_temperature 293(2)
_cell_measurement_theta_max 27.35
_cell_measurement_theta_min 3.29
_cell_volume 3123.00(12)
_computing_cell_refinement 'SAINT-Plus (Bruker, 2004)'
_computing_data_collection 'APEX2 (Bruker, 2005)'
_computing_data_reduction 'SAINT-Plus and XPREP (Bruker, 2004)'
_computing_molecular_graphics
;
Ortep-3 for Windows (Farrugia, 1997) and DIAMOND (Brandenburg, 1999)
;
_computing_publication_material
;
WinGX publication routines (Farrugia, 1999) and PLATON (Spek, 2002)
;
_computing_structure_refinement 'SHELXL-97 (Sheldrick, 2008)'
_computing_structure_solution 'SHELXS-97 (Sheldrick, 2008)'
_diffrn_ambient_temperature 293(2)
_diffrn_measured_fraction_theta_full 0.999
_diffrn_measured_fraction_theta_max 0.999
_diffrn_measurement_device_type 'CCD area detector'
_diffrn_measurement_method 'omega scans'
_diffrn_radiation_monochromator graphite
_diffrn_radiation_type MoK\a
_diffrn_radiation_wavelength 0.71073
_diffrn_reflns_av_R_equivalents 0.0597
_diffrn_reflns_av_unetI/netI 0.0441
_diffrn_reflns_limit_h_max 8
_diffrn_reflns_limit_h_min -10
_diffrn_reflns_limit_k_max 9
_diffrn_reflns_limit_k_min -10
_diffrn_reflns_limit_l_max 48
_diffrn_reflns_limit_l_min -40
_diffrn_reflns_number 14537
_diffrn_reflns_theta_full 25.5
_diffrn_reflns_theta_max 25.5
_diffrn_reflns_theta_min 2.05
_exptl_absorpt_coefficient_mu 9.362
_exptl_absorpt_correction_T_max 0.8266
_exptl_absorpt_correction_T_min 0.2104
_exptl_absorpt_correction_type integration
_exptl_absorpt_process_details 'Bruker XPREP (Bruker, 2004)'
_exptl_crystal_colour orange
_exptl_crystal_density_diffrn 2.134
_exptl_crystal_density_method 'not measured'
_exptl_crystal_description plate
_exptl_crystal_F_000 1840
_exptl_crystal_size_max 0.2
_exptl_crystal_size_mid 0.2
_exptl_crystal_size_min 0.02
_refine_diff_density_max 1.057
_refine_diff_density_min -1.711
_refine_diff_density_rms 0.184
_refine_ls_extinction_coef 0.00048(8)
_refine_ls_extinction_expression Fc^*^=kFc[1+0.001xFc^2^\l^3^/sin(2\q)]^-1/4^
_refine_ls_extinction_method SHELXL
_refine_ls_goodness_of_fit_ref 1.237
_refine_ls_hydrogen_treatment constr
_refine_ls_matrix_type full
_refine_ls_number_parameters 116
_refine_ls_number_reflns 2906
_refine_ls_number_restraints 88
_refine_ls_restrained_S_all 1.235
_refine_ls_R_factor_all 0.089
_refine_ls_R_factor_gt 0.0672
_refine_ls_shift/su_max 0.002
_refine_ls_shift/su_mean 0
_refine_ls_structure_factor_coef Fsqd
_refine_ls_weighting_details 'calc w=1/[\s^2^(Fo^2^)+(0.0231P)^2^+61.0441P] where P=(Fo^2^+2Fc^2^)/3'
_refine_ls_weighting_scheme calc
_refine_ls_wR_factor_gt 0.1417
_refine_ls_wR_factor_ref 0.148
_reflns_number_gt 2083
_reflns_number_total 2906
_reflns_threshold_expression >2sigma(I)
_cod_data_source_file c0dt01805h.txt
_cod_data_source_block 3b
_cod_depositor_comments
;
The following automatic conversions were performed:

'_symmetry_cell_setting' value 'Orthorhombic' changed to
'orthorhombic' according to
/home/saulius/struct/CIF-dictionaries/cif_core.dic dictionary named
'cif_core.dic' version 2.4.1 from 2010-06-29.

Automatic conversion script
Id: cif_fix_values 1715 2011-07-08 13:25:40Z adriana 
;
_cod_original_sg_symbol_H-M Pbca
_cod_database_code 7017479

loop_
_symmetry_equiv_pos_as_xyz
'x, y, z'
'-x+1/2, -y, z+1/2'
'-x, y+1/2, -z+1/2'
'x+1/2, -y+1/2, -z'
'-x, -y, -z'
'x-1/2, y, -z-1/2'
'x, -y-1/2, z-1/2'
'-x-1/2, y-1/2, z'

loop_
_atom_site_label
_atom_site_type_symbol
_atom_site_fract_x
_atom_site_fract_y
_atom_site_fract_z
_atom_site_U_iso_or_equiv
_atom_site_adp_type
_atom_site_occupancy
_atom_site_symmetry_multiplicity
_atom_site_calc_flag
_atom_site_refinement_flags
C1 C 0.960(3) 0.474(4) 0.9224(6) 0.202(9) Uani 1 1 d DU
H1D H 0.8636 0.5171 0.9272 0.243 Uiso 1 1 calc R
H1E H 0.9654 0.3715 0.9322 0.243 Uiso 1 1 calc R
C2 C 0.987(3) 0.467(4) 0.8852(6) 0.205(9) Uani 1 1 d DU
H2A H 1.0841 0.4223 0.8814 0.246 Uiso 1 1 calc R
H2B H 0.9903 0.5718 0.8767 0.246 Uiso 1 1 calc R
C3 C 0.874(3) 0.378(3) 0.8647(5) 0.213(9) Uani 1 1 d DU
H3A H 0.9029 0.2705 0.8633 0.256 Uiso 1 1 calc R
H3B H 0.7773 0.3833 0.8753 0.256 Uiso 1 1 calc R
C4 C 0.868(4) 0.448(3) 0.8297(6) 0.228(9) Uani 1 1 d DU
H4A H 0.7845 0.5182 0.829 0.273 Uiso 1 1 calc R
H4B H 0.957 0.5076 0.8264 0.273 Uiso 1 1 calc R
C5 C 0.853(4) 0.337(3) 0.8006(5) 0.231(10) Uani 1 1 d DU
H5A H 0.7511 0.3012 0.7992 0.277 Uiso 1 1 calc R
H5B H 0.9162 0.2492 0.8043 0.277 Uiso 1 1 calc R
C6 C 0.895(4) 0.415(4) 0.7678(6) 0.238(10) Uani 1 1 d DU
H6A H 0.8542 0.5181 0.7678 0.286 Uiso 1 1 calc R
H6B H 1.002 0.4243 0.767 0.286 Uiso 1 1 calc R
C7 C 0.844(4) 0.334(4) 0.7364(6) 0.240(10) Uani 1 1 d DU
H7A H 0.7361 0.3307 0.7363 0.288 Uiso 1 1 calc R
H7B H 0.8794 0.2289 0.7368 0.288 Uiso 1 1 calc R
C8 C 0.898(5) 0.412(4) 0.7045(6) 0.249(12) Uani 1 1 d DU
H8A H 0.8624 0.5175 0.7043 0.299 Uiso 1 1 calc R
H8B H 1.0051 0.4149 0.7047 0.299 Uiso 1 1 calc R
C9 C 0.846(5) 0.333(5) 0.6728(6) 0.276(16) Uani 1 1 d DU
H9A H 0.8797 0.3893 0.6536 0.415 Uiso 1 1 calc R
H9B H 0.7398 0.3278 0.6727 0.415 Uiso 1 1 calc R
H9C H 0.886 0.2305 0.6721 0.415 Uiso 1 1 calc R
N1 N 1.0775(17) 0.571(2) 0.9357(5) 0.126(6) Uani 1 1 d DU
H1A H 1.0756 0.5683 0.9581 0.189 Uiso 1 1 calc R
H1B H 1.0636 0.6671 0.9288 0.189 Uiso 1 1 calc R
H1C H 1.1649 0.5373 0.9284 0.189 Uiso 1 1 calc R
I1 I 1.03999(16) 0.98472(15) 0.92022(3) 0.0851(5) Uani 1 1 d .
I2 I 0.70315(12) 1.20053(12) 0.99546(3) 0.0749(4) Uani 1 1 d .
Pb1 Pb 1 1 1 0.0517(3) Uani 1 2 d S

loop_
_atom_site_aniso_label
_atom_site_aniso_U_11
_atom_site_aniso_U_22
_atom_site_aniso_U_33
_atom_site_aniso_U_23
_atom_site_aniso_U_13
_atom_site_aniso_U_12
C1 0.160(18) 0.170(19) 0.277(18) -0.01(2) 0.015(19) -0.034(15)
C2 0.185(18) 0.162(18) 0.269(18) -0.016(18) -0.011(18) -0.018(15)
C3 0.173(18) 0.171(19) 0.295(19) 0.012(16) -0.044(19) -0.009(16)
C4 0.198(18) 0.19(2) 0.30(2) 0.017(15) -0.046(19) -0.005(19)
C5 0.204(19) 0.19(2) 0.295(19) 0.010(16) -0.02(2) 0.01(2)
C6 0.22(2) 0.20(2) 0.30(2) 0.014(17) -0.02(2) 0.00(2)
C7 0.23(2) 0.20(2) 0.296(19) 0.011(19) -0.01(2) 0.01(2)
C8 0.25(3) 0.20(3) 0.30(2) 0.02(2) -0.01(3) 0.01(2)
C9 0.29(4) 0.24(4) 0.30(2) -0.01(3) 0.02(3) 0.02(3)
N1 0.069(11) 0.116(14) 0.192(17) 0.051(12) 0.018(11) 0.023(10)
I1 0.0888(9) 0.0870(9) 0.0794(8) 0.0046(7) -0.0064(7) 0.0046(8)
I2 0.0541(6) 0.0512(6) 0.1195(10) -0.0095(7) -0.0142(7) 0.0223(5)
Pb1 0.0380(4) 0.0376(4) 0.0794(6) 0.0008(4) 0.0007(4) 0.0003(3)

loop_
_atom_type_symbol
_atom_type_description
_atom_type_scat_dispersion_real
_atom_type_scat_dispersion_imag
_atom_type_scat_source
C C 0.0033 0.0016 'International Tables Vol C Tables 4.2.6.8 and 6.1.1.4'
H H 0 0 'International Tables Vol C Tables 4.2.6.8 and 6.1.1.4'
N N 0.0061 0.0033 'International Tables Vol C Tables 4.2.6.8 and 6.1.1.4'
I I -0.4742 1.8119 'International Tables Vol C Tables 4.2.6.8 and 6.1.1.4'
Pb Pb -3.3944 10.1111 'International Tables Vol C Tables 4.2.6.8 and 6.1.1.4'

loop_
_exptl_crystal_face_index_h
_exptl_crystal_face_index_k
_exptl_crystal_face_index_l
_exptl_crystal_face_perp_dist
0 0 1 0.01
0 0 -1 0.01
1 0 0 0.1
-1 0 0 0.1
0 -1 0 0.1
0 1 0 0.1

loop_
_geom_angle_atom_site_label_1
_geom_angle_atom_site_label_2
_geom_angle_atom_site_label_3
_geom_angle
_geom_angle_site_symmetry_1
_geom_angle_site_symmetry_3
N1 C1 C2 105.1(17) . .
N1 C1 H1D 110.7 . .
C2 C1 H1D 110.7 . .
N1 C1 H1E 110.7 . .
C2 C1 H1E 110.7 . .
H1D C1 H1E 108.8 . .
C1 C2 C3 116.0(14) . .
C1 C2 H2A 108.3 . .
C3 C2 H2A 108.3 . .
C1 C2 H2B 108.3 . .
C3 C2 H2B 108.3 . .
H2A C2 H2B 107.4 . .
C4 C3 C2 108.0(13) . .
C4 C3 H3A 110.1 . .
C2 C3 H3A 110.1 . .
C4 C3 H3B 110.1 . .
C2 C3 H3B 110.1 . .
H3A C3 H3B 108.4 . .
C5 C4 C3 116.8(14) . .
C5 C4 H4A 108.1 . .
C3 C4 H4A 108.1 . .
C5 C4 H4B 108.1 . .
C3 C4 H4B 108.1 . .
H4A C4 H4B 107.3 . .
C4 C5 C6 110.7(14) . .
C4 C5 H5A 109.5 . .
C6 C5 H5A 109.5 . .
C4 C5 H5B 109.5 . .
C6 C5 H5B 109.5 . .
H5A C5 H5B 108.1 . .
C7 C6 C5 115.2(14) . .
C7 C6 H6A 108.5 . .
C5 C6 H6A 108.5 . .
C7 C6 H6B 108.5 . .
C5 C6 H6B 108.5 . .
H6A C6 H6B 107.5 . .
C6 C7 C8 112.5(14) . .
C6 C7 H7A 109.1 . .
C8 C7 H7A 109.1 . .
C6 C7 H7B 109.1 . .
C8 C7 H7B 109.1 . .
H7A C7 H7B 107.8 . .
C9 C8 C7 113.1(15) . .
C9 C8 H8A 109 . .
C7 C8 H8A 109 . .
C9 C8 H8B 109 . .
C7 C8 H8B 109 . .
H8A C8 H8B 107.8 . .
C8 C9 H9A 109.5 . .
C8 C9 H9B 109.5 . .
H9A C9 H9B 109.5 . .
C8 C9 H9C 109.5 . .
H9A C9 H9C 109.5 . .
H9B C9 H9C 109.5 . .
C1 N1 H1A 109.5 . .
C1 N1 H1B 109.5 . .
H1A N1 H1B 109.5 . .
C1 N1 H1C 109.5 . .
H1A N1 H1C 109.5 . .
H1B N1 H1C 109.5 . .
Pb1 I2 Pb1 157.28(4) 4_477 .
I2 Pb1 I2 180 4_577 8_755
I2 Pb1 I1 91.45(3) 4_577 .
I2 Pb1 I1 88.55(3) 8_755 .
I2 Pb1 I1 88.55(3) 4_577 5_777
I2 Pb1 I1 91.45(3) 8_755 5_777
I1 Pb1 I1 180.0000(10) . 5_777
I2 Pb1 I2 92.195(7) 4_577 .
I2 Pb1 I2 87.805(7) 8_755 .
I1 Pb1 I2 93.51(3) . .
I1 Pb1 I2 86.49(3) 5_777 .
I2 Pb1 I2 87.805(7) 4_577 5_777
I2 Pb1 I2 92.195(7) 8_755 5_777
I1 Pb1 I2 86.49(3) . 5_777
I1 Pb1 I2 93.51(3) 5_777 5_777
I2 Pb1 I2 180.00(5) . 5_777

loop_
_geom_bond_atom_site_label_1
_geom_bond_atom_site_label_2
_geom_bond_distance
_geom_bond_site_symmetry_2
C1 N1 1.455(17) .
C1 C2 1.501(10) .
C1 H1D 0.97 .
C1 H1E 0.97 .
C2 C3 1.524(10) .
C2 H2A 0.97 .
C2 H2B 0.97 .
C3 C4 1.517(10) .
C3 H3A 0.97 .
C3 H3B 0.97 .
C4 C5 1.510(10) .
C4 H4A 0.97 .
C4 H4B 0.97 .
C5 C6 1.517(10) .
C5 H5A 0.97 .
C5 H5B 0.97 .
C6 C7 1.506(10) .
C6 H6A 0.97 .
C6 H6B 0.97 .
C7 C8 1.521(10) .
C7 H7A 0.97 .
C7 H7B 0.97 .
C8 C9 1.511(10) .
C8 H8A 0.97 .
C8 H8B 0.97 .
C9 H9A 0.96 .
C9 H9B 0.96 .
C9 H9C 0.96 .
N1 H1A 0.89 .
N1 H1B 0.89 .
N1 H1C 0.89 .
I1 Pb1 3.1952(13) .
I2 Pb1 3.1921(9) 4_477
I2 Pb1 3.2023(10) .
Pb1 I2 3.1921(10) 4_577
Pb1 I2 3.1921(10) 8_755
Pb1 I1 3.1952(13) 5_777
Pb1 I2 3.2023(10) 5_777

loop_
_geom_hbond_atom_site_label_D
_geom_hbond_atom_site_label_H
_geom_hbond_atom_site_label_A
_geom_hbond_distance_DH
_geom_hbond_distance_HA
_geom_hbond_distance_DA
_geom_hbond_angle_DHA
_geom_hbond_site_symmetry_A
N1 H1A I2 0.89 3.14 3.65(2) 119 8_755
N1 H1B I1 0.89 2.79 3.67(2) 168 .
N1 H1C I1 0.89 2.72 3.59(2) 164 8_855

loop_
_geom_torsion_atom_site_label_1
_geom_torsion_atom_site_label_2
_geom_torsion_atom_site_label_3
_geom_torsion_atom_site_label_4
_geom_torsion
_geom_torsion_site_symmetry_1
_geom_torsion_site_symmetry_4
N1 C1 C2 C3 -177(3) . .
C1 C2 C3 C4 151(3) . .
C2 C3 C4 C5 141(3) . .
C3 C4 C5 C6 -162(3) . .
C4 C5 C6 C7 -163(3) . .
C5 C6 C7 C8 -176(4) . .
C6 C7 C8 C9 -180(4) . .
Pb1 I2 Pb1 I2 -13.22(10) 4_477 4_577
Pb1 I2 Pb1 I2 166.78(10) 4_477 8_755
Pb1 I2 Pb1 I1 -104.81(12) 4_477 .
Pb1 I2 Pb1 I1 75.19(12) 4_477 5_777
